data_1503593
loop_
_publ_author_name
'Xu, Xinfang'
'Shabashov, Dmitry'
'Zavalij, Peter Y.'
'Doyle, Michael P.'

_publ_section_title
;
 Unexpected Catalytic Reactions of Silyl-Protected Enol Diazoacetates with
 Nitrile Oxides That Form 5-Arylaminofuran-2(3H)-one-4-carboxylates.
;
_journal_issue 3
_journal_name_full 'Organic letters'
_journal_page_first 800
_journal_page_last 803
_journal_paper_doi 10.1021/ol203331r
_journal_volume 14
_journal_year 2012
_chemical_formula_moiety 'C15 H17 N O4'
_chemical_formula_sum 'C15 H17 N O4'
_chemical_formula_weight 275.30
_chemical_name_common Organic
_chemical_name_systematic
;
Organic
;
_space_group_IT_number 14
_symmetry_cell_setting monoclinic
_symmetry_space_group_name_Hall '-P 2ybc'
_symmetry_space_group_name_H-M 'P 1 21/c 1'
_atom_sites_solution_hydrogens difmap
_atom_sites_solution_primary direct
_atom_sites_solution_secondary difmap
_audit_creation_method 'SHELXL-97 & ZCIF'
_cell_angle_alpha 90.00
_cell_angle_beta 104.6258(10)
_cell_angle_gamma 90.00
_cell_formula_units_Z 4
_cell_length_a 11.8866(8)
_cell_length_b 15.5331(10)
_cell_length_c 7.5540(5)
_cell_measurement_reflns_used 9195
_cell_measurement_temperature 150(2)
_cell_measurement_theta_max 30.9
_cell_measurement_theta_min 2.2
_cell_volume 1349.54(15)
_computing_cell_refinement Apex2
_computing_data_collection 'Apex2 (Bruker, 2010)'
_computing_data_reduction Apex2
_computing_molecular_graphics 'XSHEL (Bruker, 2004)'
_computing_publication_material SHELXL-97
_computing_structure_refinement 'SHELXL-97 (Sheldrick, 2008)'
_computing_structure_solution 'SHELXS-97 (Sheldrick, 2008)'
_diffrn_ambient_temperature 150(2)
_diffrn_detector 'CCD area detector'
_diffrn_detector_area_resol_mean 11.198
_diffrn_detector_type 'Bruker Smart Apex2, CCD'
_diffrn_measured_fraction_theta_full 1.000
_diffrn_measured_fraction_theta_max 1.000
_diffrn_measurement_details 610,610,610,1200
_diffrn_measurement_device_type 'three-circle diffractometer'
_diffrn_measurement_method '\f and \w scans'
_diffrn_measurement_specimen_support 'MiTeGen loop'
_diffrn_orient_matrix_type standard
_diffrn_orient_matrix_UB_11 0.0488669
_diffrn_orient_matrix_UB_12 -0.0597582
_diffrn_orient_matrix_UB_13 -0.0008531
_diffrn_orient_matrix_UB_21 -0.0435121
_diffrn_orient_matrix_UB_22 -0.0010853
_diffrn_orient_matrix_UB_23 -0.0867282
_diffrn_orient_matrix_UB_31 0.1201511
_diffrn_orient_matrix_UB_32 0.0239213
_diffrn_orient_matrix_UB_33 -0.0060633
_diffrn_radiation_monochromator graphite
_diffrn_radiation_source 'fine-focus sealed tube'
_diffrn_radiation_type MoK\a
_diffrn_radiation_wavelength 0.71073
_diffrn_reflns_av_R_equivalents 0.0217
_diffrn_reflns_av_sigmaI/netI 0.0129
_diffrn_reflns_limit_h_max 14
_diffrn_reflns_limit_h_min -14
_diffrn_reflns_limit_k_max 18
_diffrn_reflns_limit_k_min -18
_diffrn_reflns_limit_l_max 8
_diffrn_reflns_limit_l_min -8
_diffrn_reflns_number 15448
_diffrn_reflns_theta_full 25.00
_diffrn_reflns_theta_max 25.00
_diffrn_reflns_theta_min 2.20
_diffrn_standards_decay_% 0
_exptl_absorpt_coefficient_mu 0.099
_exptl_absorpt_correction_T_max 0.992
_exptl_absorpt_correction_T_min 0.894
_exptl_absorpt_correction_type multi-scan
_exptl_absorpt_process_details 'SADABS (Sheldrick, 2008)'
_exptl_crystal_colour colourless
_exptl_crystal_density_diffrn 1.355
_exptl_crystal_density_method 'not measured'
_exptl_crystal_description prism
_exptl_crystal_F_000 584
_exptl_crystal_size_max 0.50
_exptl_crystal_size_mid 0.39
_exptl_crystal_size_min 0.08
_refine_diff_density_max 0.871
_refine_diff_density_min -0.188
_refine_diff_density_rms 0.041
_refine_ls_extinction_method none
_refine_ls_goodness_of_fit_ref 1.000
_refine_ls_hydrogen_treatment mixed
_refine_ls_matrix_type full
_refine_ls_number_parameters 189
_refine_ls_number_reflns 2374
_refine_ls_number_restraints 0
_refine_ls_restrained_S_all 1.000
_refine_ls_R_factor_all 0.0442
_refine_ls_R_factor_gt 0.0407
_refine_ls_shift/su_max 0.000
_refine_ls_shift/su_mean 0.000
_refine_ls_structure_factor_coef Fsqd
_refine_ls_weighting_details 'w=1/[\s^2^(Fo^2^)+(0.01P)^2^+1.46P], P=(max(Fo^2^,0)+2Fc^2^)/3'
_refine_ls_weighting_scheme calc
_refine_ls_wR_factor_gt 0.0800
_refine_ls_wR_factor_ref 0.0816
_reflns_number_gt 2171
_reflns_number_total 2374
_reflns_threshold_expression >2sigma(I)
_cod_data_source_file ol203331r_si_001.cif
_cod_data_source_block 2185
_cod_original_sg_symbol_H-M P21/c
_cod_database_code 1503593

loop_
_symmetry_equiv_pos_as_xyz
'x, y, z'
'-x, y+1/2, -z+1/2'
'-x, -y, -z'
'x, -y-1/2, z-1/2'

loop_
_atom_site_label
_atom_site_type_symbol
_atom_site_fract_x
_atom_site_fract_y
_atom_site_fract_z
_atom_site_U_iso_or_equiv
_atom_site_adp_type
_atom_site_occupancy
_atom_site_symmetry_multiplicity
_atom_site_calc_flag
_atom_site_refinement_flags
N1 N 0.28581(13) 0.46383(10) 0.5486(2) 0.0283(3) Uani 1 1 d .
H1 H 0.2680(18) 0.4902(14) 0.452(3) 0.042(6) Uiso 1 1 d .
C1 C 0.38819(14) 0.41074(11) 0.6001(2) 0.0239(4) Uani 1 1 d .
C2 C 0.49057(15) 0.44581(11) 0.7103(2) 0.0250(4) Uani 1 1 d .
C3 C 0.58842(15) 0.39268(11) 0.7594(2) 0.0264(4) Uani 1 1 d .
H3 H 0.6588 0.4154 0.8338 0.032 Uiso 1 1 calc R
C4 C 0.58548(14) 0.30691(11) 0.7017(2) 0.0254(4) Uani 1 1 d .
C5 C 0.48238(14) 0.27546(11) 0.5890(2) 0.0257(4) Uani 1 1 d .
H5 H 0.4799 0.2177 0.5467 0.031 Uiso 1 1 calc R
C6 C 0.38275(14) 0.32607(11) 0.5364(2) 0.0248(4) Uani 1 1 d .
C7 C 0.49569(16) 0.53842(11) 0.7726(2) 0.0314(4) Uani 1 1 d .
H71 H 0.4471 0.5457 0.8588 0.047 Uiso 1 1 calc R
H72 H 0.4671 0.5759 0.6665 0.047 Uiso 1 1 calc R
H73 H 0.5762 0.5537 0.8330 0.047 Uiso 1 1 calc R
C8 C 0.69014(15) 0.24914(12) 0.7634(2) 0.0326(4) Uani 1 1 d .
H81 H 0.7611 0.2840 0.7891 0.049 Uiso 1 1 calc R
H82 H 0.6919 0.2075 0.6666 0.049 Uiso 1 1 calc R
H83 H 0.6854 0.2183 0.8744 0.049 Uiso 1 1 calc R
C9 C 0.27346(16) 0.29017(12) 0.4117(2) 0.0337(4) Uani 1 1 d .
H91 H 0.2785 0.2272 0.4095 0.051 Uiso 1 1 calc R
H92 H 0.2645 0.3127 0.2878 0.051 Uiso 1 1 calc R
H93 H 0.2062 0.3072 0.4566 0.051 Uiso 1 1 calc R
C10 C 0.22001(14) 0.48495(10) 0.6613(2) 0.0231(3) Uani 1 1 d .
O11 O 0.24237(10) 0.43875(7) 0.82315(16) 0.0276(3) Uani 1 1 d .
C12 C 0.16495(16) 0.46760(12) 0.9230(2) 0.0310(4) Uani 1 1 d .
O13 O 0.16681(13) 0.43460(9) 1.06671(19) 0.0459(4) Uani 1 1 d .
C14 C 0.09165(15) 0.53905(11) 0.8192(2) 0.0295(4) Uani 1 1 d .
H141 H 0.0079 0.5246 0.7912 0.035 Uiso 1 1 calc R
H142 H 0.1053 0.5938 0.8883 0.035 Uiso 1 1 calc R
C15 C 0.13385(14) 0.54397(11) 0.6482(2) 0.0243(4) Uani 1 1 d .
C16 C 0.10059(14) 0.60123(11) 0.4955(2) 0.0252(4) Uani 1 1 d .
O17 O 0.13744(11) 0.59764(8) 0.35822(17) 0.0347(3) Uani 1 1 d .
O18 O 0.02359(10) 0.66182(8) 0.51870(16) 0.0302(3) Uani 1 1 d .
C19 C -0.00724(17) 0.72456(12) 0.3737(3) 0.0375(4) Uani 1 1 d .
H191 H -0.0544 0.7700 0.4090 0.056 Uiso 1 1 calc R
H192 H -0.0519 0.6965 0.2617 0.056 Uiso 1 1 calc R
H193 H 0.0636 0.7497 0.3518 0.056 Uiso 1 1 calc R

loop_
_atom_site_aniso_label
_atom_site_aniso_U_11
_atom_site_aniso_U_22
_atom_site_aniso_U_33
_atom_site_aniso_U_23
_atom_site_aniso_U_13
_atom_site_aniso_U_12
N1 0.0300(8) 0.0332(8) 0.0240(8) 0.0080(7) 0.0111(6) 0.0107(7)
C1 0.0260(9) 0.0278(9) 0.0209(8) 0.0053(7) 0.0115(7) 0.0054(7)
C2 0.0308(9) 0.0268(9) 0.0208(8) 0.0016(7) 0.0125(7) 0.0018(7)
C3 0.0256(9) 0.0319(9) 0.0225(8) 0.0013(7) 0.0076(7) -0.0002(7)
C4 0.0265(9) 0.0296(9) 0.0233(8) 0.0055(7) 0.0122(7) 0.0042(7)
C5 0.0318(9) 0.0225(8) 0.0258(8) 0.0016(7) 0.0126(7) 0.0019(7)
C6 0.0272(9) 0.0276(9) 0.0221(8) 0.0036(7) 0.0109(7) -0.0009(7)
C7 0.0387(10) 0.0287(9) 0.0289(9) -0.0011(7) 0.0124(8) 0.0024(8)
C8 0.0303(9) 0.0356(10) 0.0336(9) 0.0050(8) 0.0110(8) 0.0074(8)
C9 0.0316(10) 0.0344(10) 0.0337(10) 0.0007(8) 0.0057(8) -0.0019(8)
C10 0.0239(8) 0.0221(8) 0.0234(8) 0.0015(7) 0.0062(7) -0.0021(7)
O11 0.0308(6) 0.0277(6) 0.0279(6) 0.0068(5) 0.0140(5) 0.0077(5)
C12 0.0330(10) 0.0311(9) 0.0333(10) 0.0023(8) 0.0163(8) 0.0032(8)
O13 0.0571(9) 0.0492(9) 0.0407(8) 0.0172(7) 0.0294(7) 0.0178(7)
C14 0.0298(9) 0.0293(9) 0.0325(10) 0.0020(8) 0.0138(7) 0.0042(7)
C15 0.0216(8) 0.0231(8) 0.0291(9) 0.0006(7) 0.0083(7) 0.0007(7)
C16 0.0204(8) 0.0246(8) 0.0295(9) -0.0007(7) 0.0043(7) -0.0004(7)
O17 0.0393(7) 0.0370(7) 0.0301(7) 0.0059(6) 0.0130(6) 0.0090(6)
O18 0.0295(7) 0.0279(6) 0.0340(7) 0.0068(5) 0.0092(5) 0.0082(5)
C19 0.0386(11) 0.0324(10) 0.0395(10) 0.0110(8) 0.0060(8) 0.0105(8)

loop_
_atom_type_symbol
_atom_type_description
_atom_type_scat_dispersion_real
_atom_type_scat_dispersion_imag
_atom_type_scat_source
C C 0.0033 0.0016 'International Tables Vol C Tables 4.2.6.8 and 6.1.1.4'
H H 0.0000 0.0000 'International Tables Vol C Tables 4.2.6.8 and 6.1.1.4'
N N 0.0061 0.0033 'International Tables Vol C Tables 4.2.6.8 and 6.1.1.4'
O O 0.0106 0.0060 'International Tables Vol C Tables 4.2.6.8 and 6.1.1.4'

loop_
_geom_angle_atom_site_label_1
_geom_angle_atom_site_label_2
_geom_angle_atom_site_label_3
_geom_angle
C10 N1 C1 124.08(14)
C10 N1 H1 112.7(15)
C1 N1 H1 122.6(15)
C6 C1 C2 121.95(15)
C6 C1 N1 118.94(15)
C2 C1 N1 119.10(15)
C3 C2 C1 117.91(15)
C3 C2 C7 120.97(16)
C1 C2 C7 121.11(15)
C2 C3 C4 121.74(16)
C2 C3 H3 119.1
C4 C3 H3 119.1
C5 C4 C3 118.25(15)
C5 C4 C8 120.65(16)
C3 C4 C8 121.09(16)
C4 C5 C6 122.00(16)
C4 C5 H5 119.0
C6 C5 H5 119.0
C5 C6 C1 118.11(15)
C5 C6 C9 120.41(15)
C1 C6 C9 121.47(15)
C2 C7 H71 109.5
C2 C7 H72 109.5
H71 C7 H72 109.5
C2 C7 H73 109.5
H71 C7 H73 109.5
H72 C7 H73 109.5
C4 C8 H81 109.5
C4 C8 H82 109.5
H81 C8 H82 109.5
C4 C8 H83 109.5
H81 C8 H83 109.5
H82 C8 H83 109.5
C6 C9 H91 109.5
C6 C9 H92 109.5
H91 C9 H92 109.5
C6 C9 H93 109.5
H91 C9 H93 109.5
H92 C9 H93 109.5
N1 C10 C15 132.21(16)
N1 C10 O11 115.04(14)
C15 C10 O11 112.75(14)
C10 O11 C12 107.67(13)
O13 C12 O11 119.15(16)
O13 C12 C14 131.69(16)
O11 C12 C14 109.17(14)
C15 C14 C12 102.15(13)
C15 C14 H141 111.3
C12 C14 H141 111.3
C15 C14 H142 111.3
C12 C14 H142 111.3
H141 C14 H142 109.2
C10 C15 C16 121.83(15)
C10 C15 C14 108.21(14)
C16 C15 C14 129.87(15)
O17 C16 O18 122.62(15)
O17 C16 C15 124.70(15)
O18 C16 C15 112.68(14)
C16 O18 C19 114.92(14)
O18 C19 H191 109.5
O18 C19 H192 109.5
H191 C19 H192 109.5
O18 C19 H193 109.5
H191 C19 H193 109.5
H192 C19 H193 109.5

loop_
_geom_bond_atom_site_label_1
_geom_bond_atom_site_label_2
_geom_bond_distance
N1 C10 1.334(2)
N1 C1 1.440(2)
N1 H1 0.82(2)
C1 C6 1.396(2)
C1 C2 1.400(2)
C2 C3 1.398(2)
C2 C7 1.510(2)
C3 C4 1.399(2)
C3 H3 0.9500
C4 C5 1.392(2)
C4 C8 1.509(2)
C5 C6 1.393(2)
C5 H5 0.9500
C6 C9 1.506(2)
C7 H71 0.9800
C7 H72 0.9800
C7 H73 0.9800
C8 H81 0.9800
C8 H82 0.9800
C8 H83 0.9800
C9 H91 0.9800
C9 H92 0.9800
C9 H93 0.9800
C10 C15 1.359(2)
C10 O11 1.3844(19)
O11 C12 1.402(2)
C12 O13 1.196(2)
C12 C14 1.503(2)
C14 C15 1.501(2)
C14 H141 0.9900
C14 H142 0.9900
C15 C16 1.431(2)
C16 O17 1.225(2)
C16 O18 1.355(2)
O18 C19 1.443(2)
C19 H191 0.9800
C19 H192 0.9800
C19 H193 0.9800

loop_
_geom_hbond_atom_site_label_D
_geom_hbond_atom_site_label_H
_geom_hbond_atom_site_label_A
_geom_hbond_distance_DH
_geom_hbond_distance_HA
_geom_hbond_distance_DA
_geom_hbond_angle_DHA
N1 H1 O17 0.82(2) 2.27(2) 2.8669(19) 130.5(19)

loop_
_geom_torsion_atom_site_label_1
_geom_torsion_atom_site_label_2
_geom_torsion_atom_site_label_3
_geom_torsion_atom_site_label_4
_geom_torsion
C10 N1 C1 C6 105.74(19)
C10 N1 C1 C2 -75.1(2)
C6 C1 C2 C3 -1.3(2)
N1 C1 C2 C3 179.54(14)
C6 C1 C2 C7 177.96(15)
N1 C1 C2 C7 -1.2(2)
C1 C2 C3 C4 -0.2(2)
C7 C2 C3 C4 -179.51(15)
C2 C3 C4 C5 1.6(2)
C2 C3 C4 C8 -176.99(15)
C3 C4 C5 C6 -1.5(2)
C8 C4 C5 C6 177.10(15)
C4 C5 C6 C1 0.0(2)
C4 C5 C6 C9 178.96(15)
C2 C1 C6 C5 1.5(2)
N1 C1 C6 C5 -179.43(14)
C2 C1 C6 C9 -177.50(15)
N1 C1 C6 C9 1.6(2)
C1 N1 C10 C15 167.64(18)
C1 N1 C10 O11 -12.3(2)
N1 C10 O11 C12 -178.91(15)
C15 C10 O11 C12 1.12(19)
C10 O11 C12 O13 178.06(17)
C10 O11 C12 C14 -2.08(19)
O13 C12 C14 C15 -178.0(2)
O11 C12 C14 C15 2.17(19)
N1 C10 C15 C16 -2.8(3)
O11 C10 C15 C16 177.15(14)
N1 C10 C15 C14 -179.65(18)
O11 C10 C15 C14 0.3(2)
C12 C14 C15 C10 -1.49(19)
C12 C14 C15 C16 -177.98(17)
C10 C15 C16 O17 6.9(3)
C14 C15 C16 O17 -177.00(17)
C10 C15 C16 O18 -172.36(15)
C14 C15 C16 O18 3.7(3)
O17 C16 O18 C19 -3.0(2)
C15 C16 O18 C19 176.27(14)
